data_1547901
loop_
_publ_author_name
'Salama, Michael'
'Shterenberg, Ivgeni'
'J.W. Shimon, Linda'
'Keinan-Adamsky, Keren'
'Afri, Michal'
'Gofer, Yosef'
'Aurbach, Doron'

_publ_section_title
;
 Structural Analysis of Magnesium Chloride Complexes in Dimethoxyethane
 Solutions in the Context of Mg Batteries Research
;
_journal_issue 45
_journal_name_full 'The Journal of Physical Chemistry C'
_journal_page_first 24909
_journal_paper_doi 10.1021/acs.jpcc.7b05452
_journal_volume 121
_journal_year 2017
_chemical_formula_moiety 'C20 H50 Cl4 Mg3 O10, 2(C2 F6 N O4 S2)'
_chemical_formula_sum 'C24 H50 Cl4 F12 Mg3 N2 O18 S4'
_chemical_formula_weight 1225.63
_space_group_crystal_system monoclinic
_space_group_IT_number 15
_space_group_name_Hall '-C 2yc'
_space_group_name_H-M_alt 'C 1 2/c 1'
_symmetry_space_group_name_Hall '-C 2yc'
_symmetry_space_group_name_H-M 'C 1 2/c 1'
_atom_sites_solution_hydrogens geom
_audit_creation_method SHELXL-2016/4
_cell_angle_alpha 90
_cell_angle_beta 100.815(2)
_cell_angle_gamma 90
_cell_formula_units_Z 4
_cell_length_a 23.2385(7)
_cell_length_b 13.4472(5)
_cell_length_c 16.6436(5)
_cell_measurement_reflns_used 9982
_cell_measurement_temperature 100(2)
_cell_measurement_theta_max 30.25
_cell_measurement_theta_min 2.25
_cell_volume 5108.6(3)
_computing_structure_refinement 'SHELXL-2016/4 (Sheldrick, 2016)'
_computing_structure_solution 'SHELXT 2014/5 (Sheldrick, 2014)'
_diffrn_ambient_temperature 100(2)
_diffrn_measured_fraction_theta_full 1.000
_diffrn_measured_fraction_theta_max 0.984
_diffrn_radiation_type MoK\a
_diffrn_radiation_wavelength 0.71073
_diffrn_reflns_av_R_equivalents 0.0430
_diffrn_reflns_av_unetI/netI 0.0326
_diffrn_reflns_Laue_measured_fraction_full 1.000
_diffrn_reflns_Laue_measured_fraction_max 0.984
_diffrn_reflns_limit_h_max 32
_diffrn_reflns_limit_h_min -33
_diffrn_reflns_limit_k_max 19
_diffrn_reflns_limit_k_min -19
_diffrn_reflns_limit_l_max 22
_diffrn_reflns_limit_l_min -23
_diffrn_reflns_number 66922
_diffrn_reflns_point_group_measured_fraction_full 1.000
_diffrn_reflns_point_group_measured_fraction_max 0.984
_diffrn_reflns_theta_full 25.242
_diffrn_reflns_theta_max 30.710
_diffrn_reflns_theta_min 1.758
_exptl_absorpt_coefficient_mu 0.539
_exptl_absorpt_correction_type multi-scan
_exptl_absorpt_process_details SADABS
_exptl_crystal_colour colourless
_exptl_crystal_density_diffrn 1.594
_exptl_crystal_description plate
_exptl_crystal_F_000 2512
_exptl_crystal_size_max 0.220
_exptl_crystal_size_mid 0.100
_exptl_crystal_size_min 0.050
_refine_diff_density_max 1.858
_refine_diff_density_min -1.103
_refine_diff_density_rms 0.088
_refine_ls_extinction_method none
_refine_ls_goodness_of_fit_ref 1.029
_refine_ls_hydrogen_treatment constr
_refine_ls_matrix_type full
_refine_ls_number_parameters 308
_refine_ls_number_reflns 7817
_refine_ls_number_restraints 0
_refine_ls_restrained_S_all 1.029
_refine_ls_R_factor_all 0.0713
_refine_ls_R_factor_gt 0.0493
_refine_ls_shift/su_max 0.001
_refine_ls_shift/su_mean 0.000
_refine_ls_structure_factor_coef Fsqd
_refine_ls_weighting_details 'w=1/[\s^2^(Fo^2^)+(0.0533P)^2^+15.8702P] where P=(Fo^2^+2Fc^2^)/3'
_refine_ls_weighting_scheme calc
_refine_ls_wR_factor_gt 0.1179
_refine_ls_wR_factor_ref 0.1316
_reflns_Friedel_coverage 0.000
_reflns_number_gt 5974
_reflns_number_total 7817
_reflns_threshold_expression 'I > 2\s(I)'
_cod_data_source_file jp7b05452_si_002.cif
_cod_data_source_block ms6
_cod_depositor_comments 'Adding full bibliography for 1547897--1547901.cif.'
_cod_database_code 1547901
_shelx_shelxl_version_number 2016/4
_shelx_space_group_comment
;
The symmetry employed for this shelxl refinement is uniquely defined
by the following loop, which should always be used as a source of
symmetry information in preference to the above space-group names.
They are only intended as comments.
;
_shelx_estimated_absorpt_t_min 0.891
_shelx_estimated_absorpt_t_max 0.974

loop_
_space_group_symop_operation_xyz
'x, y, z'
'-x, y, -z+1/2'
'x+1/2, y+1/2, z'
'-x+1/2, y+1/2, -z+1/2'
'-x, -y, -z'
'x, -y, z-1/2'
'-x+1/2, -y+1/2, -z'
'x+1/2, -y+1/2, z-1/2'

loop_
_atom_site_label
_atom_site_type_symbol
_atom_site_fract_x
_atom_site_fract_y
_atom_site_fract_z
_atom_site_U_iso_or_equiv
_atom_site_adp_type
_atom_site_occupancy
_atom_site_site_symmetry_order
_atom_site_calc_flag
_atom_site_refinement_flags_posn
_atom_site_refinement_flags_adp
_atom_site_refinement_flags_occupancy
CL1 Cl 0.42100(2) 0.52728(4) 0.75443(3) 0.01874(11) Uani 1 1 d . . .
CL2 Cl 0.46597(2) 0.65053(4) 0.59756(3) 0.02053(11) Uani 1 1 d . . .
MG1 Mg 0.500000 0.64789(7) 0.750000 0.01622(19) Uani 1 2 d S T P
MG2 Mg 0.37991(3) 0.55497(5) 0.60900(4) 0.01753(15) Uani 1 1 d . . .
C1 C 0.33477(12) 0.77968(18) 0.60529(16) 0.0331(5) Uani 1 1 d . . .
H1A H 0.314651 0.789914 0.548666 0.050 Uiso 1 1 calc R U .
H1B H 0.376487 0.795065 0.609992 0.050 Uiso 1 1 calc R U .
H1C H 0.317673 0.823499 0.641610 0.050 Uiso 1 1 calc R U .
O1 O 0.32813(7) 0.67756(11) 0.62826(9) 0.0229(3) Uani 1 1 d . . .
C2 C 0.26762(10) 0.65046(19) 0.62276(16) 0.0295(5) Uani 1 1 d . . .
H2A H 0.247671 0.647609 0.564765 0.035 Uiso 1 1 calc R U .
H2B H 0.247373 0.700239 0.651356 0.035 Uiso 1 1 calc R U .
C3 C 0.26610(10) 0.55025(18) 0.66207(15) 0.0275(5) Uani 1 1 d . . .
H3A H 0.281120 0.554968 0.721680 0.033 Uiso 1 1 calc R U .
H3B H 0.225439 0.524725 0.653266 0.033 Uiso 1 1 calc R U .
O2 O 0.30226(6) 0.48536(11) 0.62500(9) 0.0205(3) Uani 1 1 d . . .
C4 C 0.29819(11) 0.38444(17) 0.65257(15) 0.0280(5) Uani 1 1 d . . .
H4A H 0.310637 0.381678 0.712138 0.042 Uiso 1 1 calc R U .
H4B H 0.323605 0.341587 0.626767 0.042 Uiso 1 1 calc R U .
H4C H 0.257579 0.361450 0.637547 0.042 Uiso 1 1 calc R U .
C5 C 0.35861(15) 0.6292(2) 0.42272(16) 0.0443(7) Uani 1 1 d . . .
H5A H 0.393188 0.603451 0.403763 0.066 Uiso 1 1 calc R U .
H5B H 0.367657 0.694456 0.448193 0.066 Uiso 1 1 calc R U .
H5C H 0.326111 0.635740 0.376085 0.066 Uiso 1 1 calc R U .
O3 O 0.34232(8) 0.56190(14) 0.48138(10) 0.0315(4) Uani 1 1 d . . .
C6 C 0.33432(13) 0.4608(2) 0.45227(16) 0.0392(6) Uani 1 1 d . . .
H6A H 0.323611 0.460136 0.391829 0.047 Uiso 1 1 calc R U .
H6B H 0.302321 0.428825 0.474634 0.047 Uiso 1 1 calc R U .
C7 C 0.39042(14) 0.4051(2) 0.47952(17) 0.0404(7) Uani 1 1 d . . .
H7A H 0.384346 0.333192 0.468384 0.048 Uiso 1 1 calc R U .
H7B H 0.420801 0.429324 0.449789 0.048 Uiso 1 1 calc R U .
O4 O 0.40859(7) 0.42216(12) 0.56652(10) 0.0271(3) Uani 1 1 d . . .
C8 C 0.46166(12) 0.3713(2) 0.60056(19) 0.0376(6) Uani 1 1 d . . .
H8A H 0.455077 0.299311 0.596536 0.056 Uiso 1 1 calc R U .
H8B H 0.473825 0.390004 0.658149 0.056 Uiso 1 1 calc R U .
H8C H 0.492410 0.389648 0.570305 0.056 Uiso 1 1 calc R U .
C9 C 0.60039(11) 0.77013(19) 0.68754(15) 0.0299(5) Uani 1 1 d . . .
H9A H 0.582535 0.772752 0.629356 0.045 Uiso 1 1 calc R U .
H9B H 0.623610 0.709147 0.698693 0.045 Uiso 1 1 calc R U .
H9C H 0.625871 0.828057 0.701672 0.045 Uiso 1 1 calc R U .
O5 O 0.55498(7) 0.77076(11) 0.73599(9) 0.0223(3) Uani 1 1 d . . .
C10 C 0.52171(13) 0.86088(18) 0.72176(18) 0.0357(6) Uani 1 1 d . . .
H10A H 0.501020 0.864050 0.664120 0.043 Uiso 1 1 calc R U .
H10B H 0.547949 0.919263 0.732880 0.043 Uiso 1 1 calc R U .
S1 S 0.34887(3) 0.09344(5) 0.53090(4) 0.03099(14) Uani 1 1 d . . .
S2 S 0.33626(3) 0.11150(5) 0.69320(4) 0.03701(16) Uani 1 1 d . . .
N1 N 0.35537(13) 0.15175(18) 0.61309(16) 0.0449(6) Uani 1 1 d . . .
O6 O 0.34028(10) 0.16340(19) 0.46454(14) 0.0529(6) Uani 1 1 d . . .
O7 O 0.31198(10) 0.00830(18) 0.52246(14) 0.0500(6) Uani 1 1 d . . .
O8 O 0.28656(10) 0.16596(17) 0.70799(14) 0.0480(5) Uani 1 1 d . . .
O9 O 0.33706(12) 0.00736(17) 0.70594(15) 0.0546(6) Uani 1 1 d . . .
C11 C 0.42185(13) 0.0461(2) 0.52989(19) 0.0412(6) Uani 1 1 d . . .
F1 F 0.46084(8) 0.11826(17) 0.53785(15) 0.0639(6) Uani 1 1 d . . .
F2 F 0.42365(12) 0.0023(2) 0.46009(17) 0.0856(8) Uani 1 1 d . . .
F3 F 0.43711(11) -0.01653(19) 0.59130(17) 0.0822(8) Uani 1 1 d . . .
C12 C 0.39606(15) 0.1585(2) 0.7688(2) 0.0455(7) Uani 1 1 d . . .
F4 F 0.40486(9) 0.25582(13) 0.76199(12) 0.0534(5) Uani 1 1 d . . .
F5 F 0.44565(11) 0.11296(18) 0.7663(2) 0.0913(9) Uani 1 1 d . . .
F6 F 0.38316(14) 0.1441(2) 0.84281(13) 0.0843(8) Uani 1 1 d . . .

loop_
_atom_site_aniso_label
_atom_site_aniso_U_11
_atom_site_aniso_U_22
_atom_site_aniso_U_33
_atom_site_aniso_U_23
_atom_site_aniso_U_13
_atom_site_aniso_U_12
CL1 0.0200(2) 0.0191(2) 0.0169(2) 0.00336(17) 0.00280(16) -0.00128(17)
CL2 0.0233(2) 0.0241(2) 0.0145(2) 0.00055(17) 0.00441(17) -0.00456(19)
MG1 0.0200(5) 0.0147(4) 0.0140(4) 0.000 0.0034(3) 0.000
MG2 0.0192(3) 0.0183(3) 0.0152(3) -0.0013(2) 0.0035(2) -0.0001(3)
C1 0.0415(14) 0.0188(11) 0.0349(13) 0.0035(9) -0.0036(11) 0.0054(10)
O1 0.0256(8) 0.0182(7) 0.0240(7) 0.0016(6) 0.0022(6) 0.0050(6)
C2 0.0255(11) 0.0301(12) 0.0331(12) 0.0017(10) 0.0057(9) 0.0102(9)
C3 0.0246(11) 0.0312(12) 0.0291(11) -0.0008(9) 0.0112(9) 0.0048(9)
O2 0.0194(7) 0.0216(7) 0.0213(7) -0.0007(6) 0.0058(6) 0.0013(6)
C4 0.0282(11) 0.0227(11) 0.0341(12) 0.0026(9) 0.0084(9) -0.0034(9)
C5 0.0574(18) 0.0513(18) 0.0234(12) 0.0069(11) 0.0056(12) 0.0085(14)
O3 0.0363(9) 0.0408(10) 0.0169(7) -0.0036(7) 0.0038(7) -0.0067(8)
C6 0.0445(15) 0.0489(17) 0.0239(11) -0.0144(11) 0.0055(10) -0.0142(13)
C7 0.0558(17) 0.0378(14) 0.0326(13) -0.0187(11) 0.0214(12) -0.0077(13)
O4 0.0272(8) 0.0255(8) 0.0309(8) -0.0104(7) 0.0112(7) -0.0021(7)
C8 0.0331(13) 0.0280(13) 0.0551(17) -0.0068(12) 0.0170(12) 0.0073(10)
C9 0.0353(13) 0.0312(12) 0.0265(11) -0.0008(9) 0.0144(10) -0.0110(10)
O5 0.0297(8) 0.0180(7) 0.0205(7) 0.0005(6) 0.0081(6) -0.0051(6)
C10 0.0508(16) 0.0155(10) 0.0448(15) 0.0054(10) 0.0192(13) -0.0001(10)
S1 0.0284(3) 0.0338(3) 0.0321(3) 0.0020(2) 0.0092(2) -0.0021(2)
S2 0.0513(4) 0.0292(3) 0.0372(3) 0.0011(3) 0.0255(3) -0.0028(3)
N1 0.0715(18) 0.0275(11) 0.0458(14) -0.0036(10) 0.0368(13) -0.0087(11)
O6 0.0470(12) 0.0638(15) 0.0493(13) 0.0256(11) 0.0123(10) 0.0095(11)
O7 0.0422(12) 0.0525(13) 0.0523(13) -0.0023(10) 0.0016(10) -0.0193(10)
O8 0.0499(12) 0.0453(12) 0.0571(13) 0.0154(10) 0.0311(11) 0.0016(10)
O9 0.0813(17) 0.0352(11) 0.0552(14) 0.0021(10) 0.0334(13) -0.0035(11)
C11 0.0375(15) 0.0375(15) 0.0487(16) -0.0020(12) 0.0086(12) 0.0075(12)
F1 0.0318(9) 0.0743(14) 0.0891(16) -0.0187(12) 0.0199(10) -0.0084(9)
F2 0.0829(17) 0.0907(18) 0.0919(18) -0.0560(15) 0.0391(14) 0.0038(14)
F3 0.0698(15) 0.0726(16) 0.1032(19) 0.0323(14) 0.0138(14) 0.0419(13)
C12 0.0598(19) 0.0295(14) 0.0458(16) 0.0060(12) 0.0064(14) 0.0114(13)
F4 0.0662(12) 0.0330(9) 0.0561(11) 0.0010(8) -0.0011(9) -0.0008(8)
F5 0.0571(14) 0.0518(13) 0.152(3) -0.0146(15) -0.0129(15) 0.0232(11)
F6 0.137(2) 0.0745(16) 0.0367(11) 0.0095(10) 0.0043(13) -0.0114(15)

loop_
_atom_type_symbol
_atom_type_description
_atom_type_scat_dispersion_real
_atom_type_scat_dispersion_imag
_atom_type_scat_source
C C 0.0033 0.0016 'International Tables Vol C Tables 4.2.6.8 and 6.1.1.4'
H H 0.0000 0.0000 'International Tables Vol C Tables 4.2.6.8 and 6.1.1.4'
N N 0.0061 0.0033 'International Tables Vol C Tables 4.2.6.8 and 6.1.1.4'
O O 0.0106 0.0060 'International Tables Vol C Tables 4.2.6.8 and 6.1.1.4'
F F 0.0171 0.0103 'International Tables Vol C Tables 4.2.6.8 and 6.1.1.4'
Mg Mg 0.0486 0.0363 'International Tables Vol C Tables 4.2.6.8 and 6.1.1.4'
S S 0.1246 0.1234 'International Tables Vol C Tables 4.2.6.8 and 6.1.1.4'
Cl Cl 0.1484 0.1585 'International Tables Vol C Tables 4.2.6.8 and 6.1.1.4'

loop_
_geom_angle_atom_site_label_1
_geom_angle_atom_site_label_2
_geom_angle_atom_site_label_3
_geom_angle
_geom_angle_site_symmetry_1
_geom_angle_site_symmetry_3
MG2 CL1 MG1 91.42(2) . .
MG2 CL2 MG1 91.22(3) . .
O5 MG1 O5 78.13(9) . 2_656
O5 MG1 CL1 168.97(5) . .
O5 MG1 CL1 92.40(5) 2_656 .
O5 MG1 CL1 92.40(5) . 2_656
O5 MG1 CL1 168.97(5) 2_656 2_656
CL1 MG1 CL1 97.55(4) . 2_656
O5 MG1 CL2 91.03(5) . 2_656
O5 MG1 CL2 87.71(4) 2_656 2_656
CL1 MG1 CL2 94.26(2) . 2_656
CL1 MG1 CL2 86.81(2) 2_656 2_656
O5 MG1 CL2 87.71(4) . .
O5 MG1 CL2 91.03(5) 2_656 .
CL1 MG1 CL2 86.81(2) . .
CL1 MG1 CL2 94.26(2) 2_656 .
CL2 MG1 CL2 178.38(5) 2_656 .
O5 MG1 MG2 128.28(5) . .
O5 MG1 MG2 86.07(4) 2_656 .
CL1 MG1 MG2 44.255(17) . .
CL1 MG1 MG2 104.39(3) 2_656 .
CL2 MG1 MG2 137.57(2) 2_656 .
CL2 MG1 MG2 43.281(17) . .
O5 MG1 MG2 86.07(4) . 2_656
O5 MG1 MG2 128.28(5) 2_656 2_656
CL1 MG1 MG2 104.39(3) . 2_656
CL1 MG1 MG2 44.253(17) 2_656 2_656
CL2 MG1 MG2 43.281(17) 2_656 2_656
CL2 MG1 MG2 137.57(2) . 2_656
MG2 MG1 MG2 138.43(4) . 2_656
O4 MG2 O2 89.90(7) . .
O4 MG2 O1 163.08(7) . .
O2 MG2 O1 78.43(7) . .
O4 MG2 O3 78.29(7) . .
O2 MG2 O3 86.83(7) . .
O1 MG2 O3 88.77(7) . .
O4 MG2 CL2 96.16(5) . .
O2 MG2 CL2 173.90(6) . .
O1 MG2 CL2 95.80(5) . .
O3 MG2 CL2 95.07(6) . .
O4 MG2 CL1 96.59(6) . .
O2 MG2 CL1 89.54(5) . .
O1 MG2 CL1 95.53(5) . .
O3 MG2 CL1 173.71(6) . .
CL2 MG2 CL1 89.07(3) . .
O4 MG2 MG1 105.50(5) . .
O2 MG2 MG1 131.92(5) . .
O1 MG2 MG1 91.42(5) . .
O3 MG2 MG1 140.38(6) . .
CL2 MG2 MG1 45.499(17) . .
CL1 MG2 MG1 44.323(18) . .
O1 C1 H1A 109.5 . .
O1 C1 H1B 109.5 . .
H1A C1 H1B 109.5 . .
O1 C1 H1C 109.5 . .
H1A C1 H1C 109.5 . .
H1B C1 H1C 109.5 . .
C2 O1 C1 112.10(18) . .
C2 O1 MG2 111.87(13) . .
C1 O1 MG2 127.90(15) . .
O1 C2 C3 107.59(18) . .
O1 C2 H2A 110.2 . .
C3 C2 H2A 110.2 . .
O1 C2 H2B 110.2 . .
C3 C2 H2B 110.2 . .
H2A C2 H2B 108.5 . .
O2 C3 C2 107.21(18) . .
O2 C3 H3A 110.3 . .
C2 C3 H3A 110.3 . .
O2 C3 H3B 110.3 . .
C2 C3 H3B 110.3 . .
H3A C3 H3B 108.5 . .
C3 O2 C4 111.00(17) . .
C3 O2 MG2 111.87(14) . .
C4 O2 MG2 124.81(13) . .
O2 C4 H4A 109.5 . .
O2 C4 H4B 109.5 . .
H4A C4 H4B 109.5 . .
O2 C4 H4C 109.5 . .
H4A C4 H4C 109.5 . .
H4B C4 H4C 109.5 . .
O3 C5 H5A 109.5 . .
O3 C5 H5B 109.5 . .
H5A C5 H5B 109.5 . .
O3 C5 H5C 109.5 . .
H5A C5 H5C 109.5 . .
H5B C5 H5C 109.5 . .
C5 O3 C6 113.6(2) . .
C5 O3 MG2 126.32(17) . .
C6 O3 MG2 107.14(15) . .
O3 C6 C7 108.6(2) . .
O3 C6 H6A 110.0 . .
C7 C6 H6A 110.0 . .
O3 C6 H6B 110.0 . .
C7 C6 H6B 110.0 . .
H6A C6 H6B 108.3 . .
O4 C7 C6 107.3(2) . .
O4 C7 H7A 110.3 . .
C6 C7 H7A 110.3 . .
O4 C7 H7B 110.3 . .
C6 C7 H7B 110.3 . .
H7A C7 H7B 108.5 . .
C8 O4 C7 112.8(2) . .
C8 O4 MG2 125.77(15) . .
C7 O4 MG2 115.11(16) . .
O4 C8 H8A 109.5 . .
O4 C8 H8B 109.5 . .
H8A C8 H8B 109.5 . .
O4 C8 H8C 109.5 . .
H8A C8 H8C 109.5 . .
H8B C8 H8C 109.5 . .
O5 C9 H9A 109.5 . .
O5 C9 H9B 109.5 . .
H9A C9 H9B 109.5 . .
O5 C9 H9C 109.5 . .
H9A C9 H9C 109.5 . .
H9B C9 H9C 109.5 . .
C10 O5 C9 109.94(18) . .
C10 O5 MG1 110.99(14) . .
C9 O5 MG1 125.00(14) . .
O5 C10 C10 107.54(17) . 2_656
O5 C10 H10A 110.2 . .
C10 C10 H10A 110.2 2_656 .
O5 C10 H10B 110.2 . .
C10 C10 H10B 110.2 2_656 .
H10A C10 H10B 108.5 . .
O7 S1 O6 117.21(15) . .
O7 S1 N1 116.69(14) . .
O6 S1 N1 108.78(15) . .
O7 S1 C11 105.31(15) . .
O6 S1 C11 102.59(14) . .
N1 S1 C11 104.35(15) . .
O9 S2 O8 118.03(14) . .
O9 S2 N1 117.90(13) . .
O8 S2 N1 109.56(14) . .
O9 S2 C12 104.78(15) . .
O8 S2 C12 104.02(15) . .
N1 S2 C12 99.62(16) . .
S1 N1 S2 124.93(16) . .
F2 C11 F1 106.5(3) . .
F2 C11 F3 110.6(3) . .
F1 C11 F3 108.2(3) . .
F2 C11 S1 110.6(2) . .
F1 C11 S1 111.5(2) . .
F3 C11 S1 109.4(2) . .
F5 C12 F4 107.8(3) . .
F5 C12 F6 108.2(3) . .
F4 C12 F6 106.6(3) . .
F5 C12 S2 112.4(2) . .
F4 C12 S2 113.3(2) . .
F6 C12 S2 108.4(3) . .

loop_
_geom_bond_atom_site_label_1
_geom_bond_atom_site_label_2
_geom_bond_distance
_geom_bond_site_symmetry_2
CL1 MG2 2.4581(8) .
CL1 MG1 2.4611(8) .
CL2 MG2 2.4147(9) .
CL2 MG1 2.5121(5) .
MG1 O5 2.1281(17) .
MG1 O5 2.1281(17) 2_656
MG1 CL1 2.4611(8) 2_656
MG1 CL2 2.5121(5) 2_656
MG1 MG2 3.5213(8) .
MG1 MG2 3.5213(8) 2_656
MG2 O4 2.0761(17) .
MG2 O2 2.0937(17) .
MG2 O1 2.1006(17) .
MG2 O3 2.1417(17) .
C1 O1 1.442(3) .
C1 H1A 0.9800 .
C1 H1B 0.9800 .
C1 H1C 0.9800 .
O1 C2 1.439(3) .
C2 C3 1.501(3) .
C2 H2A 0.9900 .
C2 H2B 0.9900 .
C3 O2 1.429(3) .
C3 H3A 0.9900 .
C3 H3B 0.9900 .
O2 C4 1.441(3) .
C4 H4A 0.9800 .
C4 H4B 0.9800 .
C4 H4C 0.9800 .
C5 O3 1.433(3) .
C5 H5A 0.9800 .
C5 H5B 0.9800 .
C5 H5C 0.9800 .
O3 C6 1.443(3) .
C6 C7 1.498(4) .
C6 H6A 0.9900 .
C6 H6B 0.9900 .
C7 O4 1.449(3) .
C7 H7A 0.9900 .
C7 H7B 0.9900 .
O4 C8 1.431(3) .
C8 H8A 0.9800 .
C8 H8B 0.9800 .
C8 H8C 0.9800 .
C9 O5 1.443(3) .
C9 H9A 0.9800 .
C9 H9B 0.9800 .
C9 H9C 0.9800 .
O5 C10 1.433(3) .
C10 C10 1.502(5) 2_656
C10 H10A 0.9900 .
C10 H10B 0.9900 .
S1 O7 1.421(2) .
S1 O6 1.436(2) .
S1 N1 1.559(3) .
S1 C11 1.814(3) .
S2 O9 1.416(2) .
S2 O8 1.427(2) .
S2 N1 1.578(2) .
S2 C12 1.805(4) .
C11 F2 1.310(4) .
C11 F1 1.317(4) .
C11 F3 1.321(4) .
C12 F5 1.312(4) .
C12 F4 1.333(3) .
C12 F6 1.336(4) .

loop_
_geom_torsion_atom_site_label_1
_geom_torsion_atom_site_label_2
_geom_torsion_atom_site_label_3
_geom_torsion_atom_site_label_4
_geom_torsion
_geom_torsion_site_symmetry_4
C1 O1 C2 C3 -169.86(19) .
MG2 O1 C2 C3 38.8(2) .
O1 C2 C3 O2 -52.5(2) .
C2 C3 O2 C4 -173.56(19) .
C2 C3 O2 MG2 42.0(2) .
C5 O3 C6 C7 94.5(3) .
MG2 O3 C6 C7 -49.7(2) .
O3 C6 C7 O4 50.6(3) .
C6 C7 O4 C8 179.1(2) .
C6 C7 O4 MG2 -27.1(3) .
C9 O5 C10 C10 -175.8(2) 2_656
MG1 O5 C10 C10 41.8(3) 2_656
O7 S1 N1 S2 14.3(3) .
O6 S1 N1 S2 149.6(2) .
C11 S1 N1 S2 -101.4(2) .
O9 S2 N1 S1 28.4(3) .
O8 S2 N1 S1 -110.4(2) .
C12 S2 N1 S1 140.9(2) .
O7 S1 C11 F2 62.0(3) .
O6 S1 C11 F2 -61.1(3) .
N1 S1 C11 F2 -174.6(2) .
O7 S1 C11 F1 -179.6(2) .
O6 S1 C11 F1 57.2(3) .
N1 S1 C11 F1 -56.2(3) .
O7 S1 C11 F3 -60.0(3) .
O6 S1 C11 F3 176.9(2) .
N1 S1 C11 F3 63.5(3) .
O9 S2 C12 F5 52.8(3) .
O8 S2 C12 F5 177.3(2) .
N1 S2 C12 F5 -69.6(3) .
O9 S2 C12 F4 175.3(2) .
O8 S2 C12 F4 -60.2(3) .
N1 S2 C12 F4 52.9(3) .
O9 S2 C12 F6 -66.7(2) .
O8 S2 C12 F6 57.8(2) .
N1 S2 C12 F6 170.9(2) .
